data_4512230
loop_
_publ_author_name
'Khullar, Sadhika'
'Mandal, Sanjay K.'

_publ_section_title
;
 Effect of Spacer Atoms in the Dicarboxylate Linkers on the Formation of
 Coordination Architectures---Molecular Rectangles vs 1D Coordination
 Polymers: Synthesis, Crystal Structures, Vapor/Gas Adsorption Studies,
 and Magnetic Properties
;
_journal_issue 12
_journal_name_full 'Crystal Growth &amp; Design'
_journal_page_first 6433
_journal_paper_doi 10.1021/cg501284y
_journal_volume 14
_journal_year 2014
_chemical_formula_moiety 'C66 H84 Cu4 N12 O12, 4(Cl O4), 4(H2 O)'
_chemical_formula_sum 'C66 H92 Cl4 Cu4 N12 O32'
_chemical_formula_weight 1961.47
_space_group_crystal_system orthorhombic
_space_group_IT_number 61
_space_group_name_Hall '-P 2ac 2ab'
_space_group_name_H-M_alt 'P b c a'
_symmetry_space_group_name_Hall '-P 2ac 2ab'
_symmetry_space_group_name_H-M 'P b c a'
_atom_sites_solution_hydrogens mixed
_atom_sites_solution_primary direct
_atom_sites_solution_secondary difmap
_cell_angle_alpha 90
_cell_angle_beta 90
_cell_angle_gamma 90
_cell_formula_units_Z 4
_cell_length_a 15.5935(9)
_cell_length_b 20.9498(13)
_cell_length_c 24.3944(14)
_cell_measurement_reflns_used 3181
_cell_measurement_temperature 140.(2)
_cell_measurement_theta_max 19.6512
_cell_measurement_theta_min 2.3324
_cell_volume 7969.2(8)
_computing_cell_refinement 'SAINT V7.68A (Bruker AXS, 2009)'
_computing_data_collection 'APEX2 (Bruker)'
_computing_data_reduction 'SAINT V7.68A (Bruker AXS, 2009)'
_computing_molecular_graphics 'SHELXTL (Bruker AXS)'
_computing_publication_material 'SHELXTL (Bruker AXS)'
_computing_structure_refinement 'SHELXL-97 (Sheldrick, 2008)'
_computing_structure_solution 'SHELXS-97 (Sheldrick, 2008)'
_diffrn_ambient_temperature 140.(2)
_diffrn_detector_area_resol_mean 8.3333
_diffrn_measured_fraction_theta_full 0.993
_diffrn_measured_fraction_theta_max 0.993
_diffrn_measurement_device_type 'Bruker Kappa APEX II'
_diffrn_measurement_method 'phi and omega scans'
_diffrn_radiation_monochromator graphite
_diffrn_radiation_type 'Mo K\a'
_diffrn_radiation_wavelength 0.71073
_diffrn_reflns_av_R_equivalents 0.1238
_diffrn_reflns_av_sigmaI/netI 0.1353
_diffrn_reflns_limit_h_max 13
_diffrn_reflns_limit_h_min -18
_diffrn_reflns_limit_k_max 20
_diffrn_reflns_limit_k_min -24
_diffrn_reflns_limit_l_max 29
_diffrn_reflns_limit_l_min -26
_diffrn_reflns_number 42395
_diffrn_reflns_theta_full 25.07
_diffrn_reflns_theta_max 25.07
_diffrn_reflns_theta_min 1.67
_diffrn_source 'sealed tube'
_diffrn_source_type 'fine focus'
_exptl_absorpt_coefficient_mu 1.281
_exptl_absorpt_correction_T_max 0.7462
_exptl_absorpt_correction_T_min 0.6150
_exptl_absorpt_correction_type multi-scan
_exptl_absorpt_process_details 'SADABS V2012/1 (Bruker AXS Inc.)'
_exptl_crystal_colour blue
_exptl_crystal_density_diffrn 1.635
_exptl_crystal_density_method 'not measured'
_exptl_crystal_description block
_exptl_crystal_F_000 4048
_exptl_crystal_size_max 0.12
_exptl_crystal_size_mid 0.10
_exptl_crystal_size_min 0.08
_refine_diff_density_max 0.889
_refine_diff_density_min -0.619
_refine_ls_extinction_method none
_refine_ls_goodness_of_fit_ref 1.034
_refine_ls_hydrogen_treatment mixed
_refine_ls_matrix_type full
_refine_ls_number_parameters 539
_refine_ls_number_reflns 7033
_refine_ls_number_restraints 0
_refine_ls_restrained_S_all 1.034
_refine_ls_R_factor_all 0.1730
_refine_ls_R_factor_gt 0.0733
_refine_ls_shift/su_max 0.011
_refine_ls_shift/su_mean 0.001
_refine_ls_structure_factor_coef Fsqd
_refine_ls_weighting_details
;
w=1/[\s^2^(Fo^2^)+(0.0763P)^2^+15.2501P]
where P=(Fo^2^+2Fc^2^)/3
;
_refine_ls_weighting_scheme calc
_refine_ls_wR_factor_gt 0.1581
_refine_ls_wR_factor_ref 0.1924
_reflns_number_gt 3499
_reflns_number_total 7033
_reflns_threshold_expression 'I > 2\s(I)'
_cod_data_source_file cg501284y_si_002.cif
_cod_data_source_block 1
_cod_depositor_comments 'Adding full bibliography for 4512230--4512232.cif.'
_cod_database_code 4512230

loop_
_space_group_symop_operation_xyz
'x, y, z'
'x+1/2, -y+1/2, -z'
'-x, y+1/2, -z+1/2'
'-x+1/2, -y, z+1/2'
'-x, -y, -z'
'-x-1/2, y-1/2, z'
'x, -y-1/2, z-1/2'
'x-1/2, y, -z-1/2'

loop_
_atom_site_type_symbol
_atom_site_label
_atom_site_fract_x
_atom_site_fract_y
_atom_site_fract_z
_atom_site_U_iso_or_equiv
_atom_site_adp_type
_atom_site_calc_flag
_atom_site_refinement_flags_adp
_atom_site_refinement_flags_occupancy
_atom_site_refinement_flags_posn
_atom_site_occupancy
Cu Cu1 1.03584(6) 0.69262(4) 0.45483(3) 0.0266(3) Uani d . . . 1
Cu Cu2 0.97164(6) 0.49051(4) 0.18138(3) 0.0256(3) Uani d . . . 1
Cl Cl1 0.64917(15) 0.44660(12) 0.48766(9) 0.0473(6) Uani d . . . 1
Cl Cl2 0.23837(14) 0.26656(11) 0.24455(9) 0.0375(6) Uani d . . . 1
O O1 1.0780(3) 0.5956(2) 0.43369(19) 0.0325(13) Uani d . . . 1
H H1A 1.0961 0.5757 0.4634 0.049 Uiso d U . R 1
H H1B 1.0351 0.5738 0.4194 0.049 Uiso d U . R 1
O O2 0.9547(4) 0.4737(3) 0.0902(2) 0.0514(17) Uani d . . . 1
H H2A 0.9256 0.4369 0.0837 0.077 Uiso d U . R 1
H H2B 1.0061 0.4704 0.073 0.077 Uiso d U . R 1
O O3 1.0518(3) 0.6715(3) 0.53528(19) 0.0298(13) Uani d . . . 1
O O4 0.9791(3) 0.4561(3) 0.28400(19) 0.0344(14) Uani d . . . 1
O O5 0.9690(3) 0.4022(2) 0.20641(19) 0.0320(14) Uani d . . . 1
O O6 0.9801(3) 0.2258(3) 0.4604(2) 0.0379(15) Uani d . . . 1
O O7 0.6154(5) 0.5024(3) 0.4605(3) 0.079(2) Uani d . . . 1
O O8 0.7043(4) 0.4127(3) 0.4516(2) 0.0589(18) Uani d . . . 1
O O9 0.5791(4) 0.4056(3) 0.5043(3) 0.077(2) Uani d . . . 1
O O10 0.6943(4) 0.4667(3) 0.5352(2) 0.0589(18) Uani d . . . 1
O O11 0.3091(15) 0.2442(11) 0.2718(9) 0.147(7) Uiso d . P . 0.5
O O12 0.2219(15) 0.2060(12) 0.2624(9) 0.154(8) Uiso d . P . 0.5
O O13 0.1660(12) 0.2475(9) 0.2748(7) 0.116(6) Uiso d . P . 0.5
O O14 0.1672(11) 0.2950(8) 0.2280(7) 0.100(5) Uiso d . P . 0.5
O O15 0.2939(8) 0.3050(6) 0.2726(5) 0.104(4) Uiso d . P . 0.75
O O16 0.221(2) 0.3352(15) 0.2626(12) 0.089(10) Uiso d . P . 0.25
O O17 0.2422(13) 0.2867(10) 0.1910(8) 0.126(6) Uiso d . P . 0.5
O O18 0.2806(10) 0.2355(8) 0.2002(6) 0.091(5) Uiso d . P . 0.5
O O19 0.8807(4) 0.4461(3) 0.4583(2) 0.0432(15) Uani d . . G 1
H H19A 0.8269 0.4387 0.4513 0.065 Uiso d U . G 1
H H19B 0.9093 0.4105 0.4569 0.065 Uiso d U . G 1
O O20 0.9717(4) 0.9829(3) 0.8828(2) 0.0414(17) Uani d . . . 1
H H20A 0.959(6) 1.005(4) 0.858(4) 0.062 Uiso d U . . 1
H H20B 0.938(5) 1.000(4) 0.908(4) 0.062 Uiso d U . . 1
N N1 1.0002(4) 0.7602(3) 0.3993(2) 0.0293(16) Uani d . . . 1
N N2 0.9110(4) 0.6725(3) 0.4537(2) 0.0300(16) Uani d . . . 1
N N3 1.1501(4) 0.7298(3) 0.4428(2) 0.0296(16) Uani d . . . 1
N N4 0.8472(4) 0.5068(4) 0.1813(2) 0.0343(18) Uani d . . . 1
N N5 0.9778(4) 0.5871(3) 0.1856(2) 0.0280(16) Uani d . . . 1
N N6 1.0985(4) 0.4977(3) 0.1764(2) 0.0283(16) Uani d . . . 1
C C1 1.2283(6) 0.7008(4) 0.4520(3) 0.037(2) Uani d . . . 1
H H1 1.2296 0.6591 0.4673 0.045 Uiso calc U . R 1
C C2 1.3035(6) 0.7305(5) 0.4396(3) 0.043(2) Uani d . . . 1
H H2 1.3568 0.7101 0.4466 0.051 Uiso calc U . R 1
C C3 1.3012(7) 0.7895(5) 0.4173(3) 0.055(3) Uani d . . . 1
H H3 1.3533 0.8106 0.4085 0.066 Uiso calc U . R 1
C C4 1.2238(7) 0.8196(5) 0.4068(3) 0.048(3) Uani d . . . 1
H H4 1.222 0.8609 0.3909 0.057 Uiso calc U . R 1
C C5 1.1486(6) 0.7875(4) 0.4205(3) 0.034(2) Uani d . . . 1
C C6 1.0610(6) 0.8142(4) 0.4137(3) 0.041(2) Uani d . . . 1
H H6A 1.0609 0.8466 0.3842 0.049 Uiso calc U . R 1
H H6B 1.0423 0.835 0.4481 0.049 Uiso calc U . R 1
C C7 0.8635(6) 0.7179(5) 0.4311(3) 0.035(2) Uani d . . . 1
C C8 0.8764(6) 0.6211(4) 0.4744(3) 0.040(2) Uani d . . . 1
H H8 0.9116 0.5894 0.4908 0.048 Uiso calc U . R 1
C C9 0.7869(7) 0.6129(5) 0.4722(4) 0.057(3) Uani d . . . 1
H H9 0.7616 0.5752 0.4866 0.069 Uiso calc U . R 1
C C10 0.7371(6) 0.6585(7) 0.4498(4) 0.062(3) Uani d . . . 1
H H10 0.6765 0.6539 0.4486 0.075 Uiso calc U . R 1
C C11 0.7760(7) 0.7118(5) 0.4288(3) 0.052(3) Uani d . . . 1
H H11 0.7423 0.7445 0.4126 0.063 Uiso calc U . R 1
C C12 0.9094(6) 0.7753(4) 0.4106(3) 0.041(2) Uani d . . . 1
H H12A 0.8815 0.7907 0.3766 0.049 Uiso calc U . R 1
H H12B 0.906 0.8097 0.4383 0.049 Uiso calc U . R 1
C C13 1.0158(5) 0.7426(4) 0.3402(3) 0.036(2) Uani d . . . 1
H H13A 0.9927 0.7771 0.3167 0.044 Uiso calc U . R 1
H H13B 1.0785 0.7407 0.334 0.044 Uiso calc U . R 1
C C14 0.9773(5) 0.6808(4) 0.3220(3) 0.034(2) Uani d . . . 1
H H14A 0.9143 0.6822 0.3267 0.041 Uiso calc U . R 1
H H14B 1.0001 0.6455 0.3446 0.041 Uiso calc U . R 1
C C15 0.9993(5) 0.6693(4) 0.2617(3) 0.034(2) Uani d . . . 1
H H15A 0.9671 0.6997 0.2385 0.041 Uiso calc U . R 1
H H15B 1.0613 0.6766 0.2558 0.041 Uiso calc U . R 1
C C16 0.9767(5) 0.6022(4) 0.2458(3) 0.031(2) Uani d . . . 1
H H16A 0.9186 0.5927 0.26 0.037 Uiso calc U . R 1
H H16B 1.0171 0.5729 0.2644 0.037 Uiso calc U . R 1
C C17 0.8983(5) 0.6117(4) 0.1584(3) 0.039(2) Uani d . . . 1
H H17A 0.8851 0.6551 0.172 0.047 Uiso calc U . R 1
H H17B 0.9072 0.6141 0.1183 0.047 Uiso calc U . R 1
C C18 0.8267(6) 0.5687(5) 0.1706(3) 0.043(2) Uani d . . . 1
C C19 0.7416(7) 0.5876(6) 0.1673(4) 0.071(4) Uani d . . . 1
H H19 0.7268 0.631 0.1608 0.086 Uiso calc U . R 1
C C20 0.6797(8) 0.5421(9) 0.1737(4) 0.094(5) Uani d . . . 1
H H20 0.6211 0.5541 0.1706 0.112 Uiso calc U . R 1
C C21 0.6997(7) 0.4793(7) 0.1846(4) 0.073(4) Uani d . . . 1
H H21 0.6561 0.448 0.189 0.088 Uiso calc U . R 1
C C22 0.7840(6) 0.4638(5) 0.1889(3) 0.054(3) Uani d . . . 1
H H22 0.799 0.421 0.1975 0.065 Uiso calc U . R 1
C C23 1.0591(6) 0.6045(4) 0.1580(3) 0.039(2) Uani d . . . 1
H H23A 1.0496 0.6068 0.1179 0.047 Uiso calc U . R 1
H H23B 1.0778 0.6472 0.1707 0.047 Uiso calc U . R 1
C C24 1.1266(5) 0.5574(4) 0.1698(3) 0.029(2) Uani d . . . 1
C C25 1.2133(6) 0.5706(5) 0.1703(3) 0.047(3) Uani d . . . 1
H H25 1.2325 0.6135 0.1675 0.057 Uiso calc U . R 1
C C26 1.2722(6) 0.5218(6) 0.1747(3) 0.055(3) Uani d . . . 1
H H26 1.3321 0.5302 0.1746 0.066 Uiso calc U . R 1
C C27 1.2412(6) 0.4605(6) 0.1791(3) 0.056(3) Uani d . . . 1
H H27 1.28 0.4256 0.1811 0.067 Uiso calc U . R 1
C C28 1.1547(5) 0.4496(4) 0.1807(3) 0.037(2) Uani d . . . 1
H H28 1.1341 0.4072 0.185 0.045 Uiso calc U . R 1
C C29 0.9745(5) 0.4055(4) 0.2592(3) 0.030(2) Uani d . . . 1
C C30 0.9749(5) 0.3418(4) 0.2888(3) 0.029(2) Uani d . . . 1
H H30A 1.0292 0.3194 0.2803 0.035 Uiso calc U . R 1
H H30B 0.9273 0.3153 0.2743 0.035 Uiso calc U . R 1
C C31 0.9656(5) 0.3467(4) 0.3511(3) 0.030(2) Uani d . . . 1
H H31A 1.0148 0.3706 0.3664 0.036 Uiso calc U . R 1
H H31B 0.9125 0.3704 0.3602 0.036 Uiso calc U . R 1
C C32 0.9620(5) 0.2807(4) 0.3763(3) 0.030(2) Uani d . . . 1
H H32A 0.9093 0.2593 0.3631 0.036 Uiso calc U . R 1
H H32B 1.0114 0.2559 0.3623 0.036 Uiso calc U . R 1
C C33 0.9630(5) 0.2769(4) 0.4381(3) 0.0263(19) Uani d . . . 1

loop_
_atom_site_aniso_label
_atom_site_aniso_U_11
_atom_site_aniso_U_22
_atom_site_aniso_U_33
_atom_site_aniso_U_12
_atom_site_aniso_U_13
_atom_site_aniso_U_23
Cu1 0.0316(6) 0.0274(6) 0.0207(5) 0.0012(5) -0.0012(5) 0.0013(4)
Cu2 0.0303(6) 0.0278(6) 0.0188(5) 0.0017(5) 0.0019(5) -0.0001(4)
Cl1 0.0426(15) 0.0566(17) 0.0428(14) 0.0010(13) 0.0021(12) -0.0027(12)
Cl2 0.0323(13) 0.0397(15) 0.0406(13) -0.0071(11) -0.0090(11) 0.0050(11)
O1 0.034(3) 0.037(4) 0.026(3) 0.000(3) -0.004(3) -0.005(3)
O2 0.073(5) 0.050(4) 0.032(3) 0.004(3) 0.006(3) -0.006(3)
O3 0.041(4) 0.031(3) 0.018(3) 0.005(3) 0.000(2) 0.000(3)
O4 0.054(4) 0.031(4) 0.018(3) -0.006(3) -0.007(3) -0.001(3)
O5 0.057(4) 0.026(3) 0.013(3) -0.007(3) -0.003(3) 0.002(2)
O6 0.053(4) 0.033(4) 0.027(3) 0.012(3) 0.001(3) 0.004(3)
O7 0.096(6) 0.062(5) 0.080(5) 0.015(4) -0.036(4) 0.019(4)
O8 0.042(4) 0.088(5) 0.046(4) 0.001(4) 0.015(3) -0.013(4)
O9 0.058(5) 0.074(5) 0.100(6) -0.038(4) 0.030(4) -0.019(4)
O10 0.054(4) 0.083(5) 0.039(4) 0.000(4) -0.021(3) -0.011(3)
O19 0.045(4) 0.038(4) 0.046(4) 0.012(3) 0.000(3) 0.003(3)
O20 0.053(4) 0.045(4) 0.026(3) 0.017(3) 0.007(3) 0.009(3)
N1 0.048(4) 0.023(4) 0.017(3) 0.003(3) -0.008(3) 0.001(3)
N2 0.036(4) 0.031(4) 0.023(4) 0.001(4) 0.008(3) -0.011(3)
N3 0.036(4) 0.035(5) 0.017(4) -0.002(4) 0.001(3) -0.005(3)
N4 0.024(4) 0.058(6) 0.020(4) 0.002(4) 0.002(3) -0.001(4)
N5 0.037(4) 0.034(4) 0.013(3) 0.002(3) 0.000(3) 0.000(3)
N6 0.032(4) 0.032(5) 0.021(4) 0.004(3) 0.015(3) 0.000(3)
C1 0.048(6) 0.043(6) 0.020(4) -0.011(5) 0.005(4) -0.008(4)
C2 0.037(6) 0.059(7) 0.032(5) -0.019(5) 0.006(4) -0.013(5)
C3 0.067(8) 0.070(9) 0.029(6) -0.042(7) 0.011(5) -0.018(5)
C4 0.078(8) 0.040(6) 0.026(5) -0.020(6) 0.007(5) 0.001(4)
C5 0.058(7) 0.023(6) 0.021(5) -0.008(5) 0.001(4) 0.004(4)
C6 0.073(7) 0.027(6) 0.023(5) -0.001(5) -0.004(4) 0.006(4)
C7 0.030(5) 0.058(7) 0.016(4) 0.012(5) -0.002(4) -0.010(4)
C8 0.033(6) 0.048(7) 0.039(5) -0.003(5) 0.005(4) -0.017(5)
C9 0.060(8) 0.080(9) 0.032(6) -0.028(6) 0.018(5) -0.035(6)
C10 0.030(6) 0.110(11) 0.047(7) -0.002(7) -0.011(5) -0.041(7)
C11 0.054(8) 0.075(9) 0.026(5) 0.026(6) -0.014(5) -0.024(5)
C12 0.064(7) 0.041(6) 0.017(4) 0.032(5) -0.001(4) 0.001(4)
C13 0.057(6) 0.033(6) 0.019(4) 0.015(5) -0.002(4) -0.004(4)
C14 0.056(6) 0.027(5) 0.019(4) 0.005(4) 0.000(4) -0.001(4)
C15 0.053(6) 0.033(5) 0.016(4) -0.001(4) -0.002(4) 0.005(4)
C16 0.047(6) 0.029(5) 0.016(4) 0.009(4) 0.000(4) 0.006(4)
C17 0.050(6) 0.042(6) 0.025(5) 0.017(5) -0.005(4) 0.004(4)
C18 0.044(6) 0.066(8) 0.017(5) 0.019(6) 0.001(4) -0.003(4)
C19 0.053(8) 0.125(11) 0.036(6) 0.044(8) 0.002(6) 0.012(6)
C20 0.039(8) 0.227(19) 0.015(6) 0.020(10) -0.003(5) 0.000(8)
C21 0.031(7) 0.153(13) 0.036(6) -0.033(7) -0.012(5) 0.008(7)
C22 0.049(7) 0.084(8) 0.029(5) -0.016(6) -0.007(5) -0.006(5)
C23 0.074(7) 0.019(5) 0.024(5) -0.012(5) 0.008(5) -0.002(4)
C24 0.028(5) 0.044(6) 0.015(4) -0.011(5) 0.013(4) 0.008(4)
C25 0.054(7) 0.071(8) 0.017(5) -0.015(6) 0.011(5) -0.003(4)
C26 0.031(6) 0.106(10) 0.029(6) -0.006(7) 0.003(5) -0.007(6)
C27 0.039(6) 0.096(10) 0.031(5) 0.032(6) -0.006(5) -0.008(6)
C28 0.027(5) 0.051(6) 0.034(5) 0.010(5) 0.009(4) -0.006(4)
C29 0.024(5) 0.042(6) 0.025(5) -0.009(4) 0.002(4) -0.006(4)
C30 0.042(5) 0.028(5) 0.017(4) -0.006(4) 0.002(4) 0.004(4)
C31 0.039(5) 0.029(5) 0.021(4) 0.003(4) -0.001(4) 0.001(4)
C32 0.045(5) 0.027(5) 0.018(4) 0.004(4) 0.003(4) -0.002(4)
C33 0.023(5) 0.030(5) 0.026(4) 0.006(4) -0.003(4) 0.002(4)

loop_
_atom_type_symbol
_atom_type_description
_atom_type_scat_dispersion_real
_atom_type_scat_dispersion_imag
_atom_type_scat_source
C C 0.0033 0.0016 'International Tables Vol C Tables 4.2.6.8 and 6.1.1.4'
H H 0.0000 0.0000 'International Tables Vol C Tables 4.2.6.8 and 6.1.1.4'
N N 0.0061 0.0033 'International Tables Vol C Tables 4.2.6.8 and 6.1.1.4'
O O 0.0106 0.0060 'International Tables Vol C Tables 4.2.6.8 and 6.1.1.4'
Cl Cl 0.1484 0.1585 'International Tables Vol C Tables 4.2.6.8 and 6.1.1.4'
Cu Cu 0.3201 1.2651 'International Tables Vol C Tables 4.2.6.8 and 6.1.1.4'

loop_
_geom_angle_atom_site_label_1
_geom_angle_atom_site_label_2
_geom_angle_atom_site_label_3
_geom_angle_site_symmetry_1
_geom_angle_site_symmetry_3
_geom_angle
N3 Cu1 N2 . . 165.3(3)
N3 Cu1 O3 . . 96.9(2)
N2 Cu1 O3 . . 95.0(2)
N3 Cu1 N1 . . 82.7(3)
N2 Cu1 N1 . . 82.6(3)
O3 Cu1 N1 . . 146.0(2)
N3 Cu1 O1 . . 93.5(2)
N2 Cu1 O1 . . 95.4(2)
O3 Cu1 O1 . . 89.4(2)
N1 Cu1 O1 . . 124.7(2)
O5 Cu2 N4 . . 98.3(3)
O5 Cu2 N6 . . 96.4(2)
N4 Cu2 N6 . . 165.2(3)
O5 Cu2 N5 . . 158.8(2)
N4 Cu2 N5 . . 82.7(3)
N6 Cu2 N5 . . 83.2(3)
O5 Cu2 O2 . . 99.0(2)
N4 Cu2 O2 . . 84.9(2)
N6 Cu2 O2 . . 93.9(2)
N5 Cu2 O2 . . 102.1(2)
O8 Cl1 O10 . . 110.7(4)
O8 Cl1 O7 . . 110.0(4)
O10 Cl1 O7 . . 108.3(4)
O8 Cl1 O9 . . 109.5(4)
O10 Cl1 O9 . . 108.7(4)
O7 Cl1 O9 . . 109.5(4)
O14 Cl2 O12 . . 111.0(12)
O14 Cl2 O15 . . 114.7(9)
O12 Cl2 O15 . . 120.5(10)
O14 Cl2 O11 . . 167.8(12)
O12 Cl2 O11 . . 71.2(12)
O15 Cl2 O11 . . 56.6(9)
O14 Cl2 O17 . . 66.9(10)
O12 Cl2 O17 . . 126.6(12)
O15 Cl2 O17 . . 105.5(9)
O11 Cl2 O17 . . 122.1(12)
O14 Cl2 O13 . . 67.3(10)
O12 Cl2 O13 . . 54.5(10)
O15 Cl2 O13 . . 114.4(9)
O11 Cl2 O13 . . 107.1(12)
O17 Cl2 O13 . . 128.4(11)
O14 Cl2 O18 . . 111.3(10)
O12 Cl2 O18 . . 84.5(12)
O15 Cl2 O18 . . 110.9(8)
O11 Cl2 O18 . . 80.8(11)
O17 Cl2 O18 . . 53.0(9)
O13 Cl2 O18 . . 129.8(10)
O14 Cl2 O16 . . 60.8(12)
O12 Cl2 O16 . . 138.4(14)
O15 Cl2 O16 . . 54.3(11)
O11 Cl2 O16 . . 109.2(14)
O17 Cl2 O16 . . 89.5(14)
O13 Cl2 O16 . . 88.3(14)
O18 Cl2 O16 . . 137.0(13)
Cu1 O1 H1A . . 109.9
Cu1 O1 H1B . . 110.2
H1A O1 H1B . . 108.8
Cu2 O2 H2A . . 111.3
Cu2 O2 H2B . . 111.3
H2A O2 H2B . . 107.3
C33 O3 Cu1 5_766 . 106.6(5)
C29 O5 Cu2 . . 105.0(5)
O15 O11 Cl2 . . 61.6(12)
O15 O11 O12 . . 109.9(19)
Cl2 O11 O12 . . 54.2(12)
O15 O11 O18 . . 94.0(15)
Cl2 O11 O18 . . 50.9(9)
O12 O11 O18 . . 66.6(12)
O13 O12 Cl2 . . 64.4(15)
O13 O12 O11 . . 102.(2)
Cl2 O12 O11 . . 54.5(12)
O12 O13 Cl2 . . 61.2(14)
O12 O13 O14 . . 105.3(18)
Cl2 O13 O14 . . 53.8(9)
Cl2 O14 O16 . . 66.6(15)
Cl2 O14 O17 . . 58.2(11)
O16 O14 O17 . . 88.2(17)
Cl2 O14 O13 . . 58.9(10)
O16 O14 O13 . . 87.1(17)
O17 O14 O13 . . 112.9(16)
O11 O15 O16 . . 128.(2)
O11 O15 Cl2 . . 61.8(12)
O16 O15 Cl2 . . 69.0(15)
O15 O16 O14 . . 109.(2)
O15 O16 Cl2 . . 56.7(14)
O14 O16 Cl2 . . 52.6(13)
O18 O17 Cl2 . . 65.5(13)
O18 O17 O14 . . 111.6(18)
Cl2 O17 O14 . . 54.9(10)
O17 O18 Cl2 . . 61.4(12)
O17 O18 O11 . . 101.8(16)
Cl2 O18 O11 . . 48.3(9)
H19A O19 H19B . . 109.5
H20A O20 H20B . . 98.(8)
C12 N1 C13 . . 112.7(6)
C12 N1 C6 . . 113.4(6)
C13 N1 C6 . . 107.7(6)
C12 N1 Cu1 . . 106.6(4)
C13 N1 Cu1 . . 114.9(5)
C6 N1 Cu1 . . 101.1(4)
C8 N2 C7 . . 121.4(8)
C8 N2 Cu1 . . 125.0(6)
C7 N2 Cu1 . . 113.5(6)
C5 N3 C1 . . 119.0(7)
C5 N3 Cu1 . . 113.9(6)
C1 N3 Cu1 . . 126.9(6)
C22 N4 C18 . . 119.4(8)
C22 N4 Cu2 . . 127.1(7)
C18 N4 Cu2 . . 113.4(6)
C23 N5 C17 . . 115.0(6)
C23 N5 C16 . . 113.7(6)
C17 N5 C16 . . 110.6(6)
C23 N5 Cu2 . . 105.3(4)
C17 N5 Cu2 . . 106.4(5)
C16 N5 Cu2 . . 104.9(4)
C24 N6 C28 . . 120.0(7)
C24 N6 Cu2 . . 113.9(5)
C28 N6 Cu2 . . 126.1(6)
C2 C1 N3 . . 121.5(8)
C2 C1 H1 . . 119.2
N3 C1 H1 . . 119.2
C3 C2 C1 . . 119.0(9)
C3 C2 H2 . . 120.5
C1 C2 H2 . . 120.5
C2 C3 C4 . . 120.9(9)
C2 C3 H3 . . 119.5
C4 C3 H3 . . 119.5
C3 C4 C5 . . 118.0(9)
C3 C4 H4 . . 121.0
C5 C4 H4 . . 121.0
N3 C5 C4 . . 121.6(9)
N3 C5 C6 . . 114.0(8)
C4 C5 C6 . . 124.4(8)
C5 C6 N1 . . 108.7(7)
C5 C6 H6A . . 110.0
N1 C6 H6A . . 110.0
C5 C6 H6B . . 110.0
N1 C6 H6B . . 110.0
H6A C6 H6B . . 108.3
N2 C7 C11 . . 120.4(9)
N2 C7 C12 . . 116.9(8)
C11 C7 C12 . . 122.7(9)
N2 C8 C9 . . 119.8(9)
N2 C8 H8 . . 120.1
C9 C8 H8 . . 120.1
C10 C9 C8 . . 120.0(10)
C10 C9 H9 . . 120.0
C8 C9 H9 . . 120.0
C9 C10 C11 . . 118.4(10)
C9 C10 H10 . . 120.8
C11 C10 H10 . . 120.8
C10 C11 C7 . . 120.1(10)
C10 C11 H11 . . 120.0
C7 C11 H11 . . 120.0
N1 C12 C7 . . 110.6(6)
N1 C12 H12A . . 109.5
C7 C12 H12A . . 109.5
N1 C12 H12B . . 109.5
C7 C12 H12B . . 109.5
H12A C12 H12B . . 108.1
C14 C13 N1 . . 115.6(6)
C14 C13 H13A . . 108.4
N1 C13 H13A . . 108.4
C14 C13 H13B . . 108.4
N1 C13 H13B . . 108.4
H13A C13 H13B . . 107.4
C13 C14 C15 . . 109.5(6)
C13 C14 H14A . . 109.8
C15 C14 H14A . . 109.8
C13 C14 H14B . . 109.8
C15 C14 H14B . . 109.8
H14A C14 H14B . . 108.2
C16 C15 C14 . . 110.2(6)
C16 C15 H15A . . 109.6
C14 C15 H15A . . 109.6
C16 C15 H15B . . 109.6
C14 C15 H15B . . 109.6
H15A C15 H15B . . 108.1
C15 C16 N5 . . 116.6(6)
C15 C16 H16A . . 108.1
N5 C16 H16A . . 108.1
C15 C16 H16B . . 108.1
N5 C16 H16B . . 108.1
H16A C16 H16B . . 107.3
C18 C17 N5 . . 109.2(7)
C18 C17 H17A . . 109.8
N5 C17 H17A . . 109.8
C18 C17 H17B . . 109.8
N5 C17 H17B . . 109.8
H17A C17 H17B . . 108.3
N4 C18 C19 . . 120.6(10)
N4 C18 C17 . . 116.5(8)
C19 C18 C17 . . 122.7(10)
C20 C19 C18 . . 118.0(12)
C20 C19 H19 . . 121.0
C18 C19 H19 . . 121.0
C19 C20 C21 . . 121.9(12)
C19 C20 H20 . . 119.0
C21 C20 H20 . . 119.0
C22 C21 C20 . . 117.5(11)
C22 C21 H21 . . 121.2
C20 C21 H21 . . 121.2
N4 C22 C21 . . 122.5(10)
N4 C22 H22 . . 118.8
C21 C22 H22 . . 118.8
C24 C23 N5 . . 111.0(6)
C24 C23 H23A . . 109.4
N5 C23 H23A . . 109.4
C24 C23 H23B . . 109.4
N5 C23 H23B . . 109.4
H23A C23 H23B . . 108.0
N6 C24 C25 . . 120.5(8)
N6 C24 C23 . . 114.7(7)
C25 C24 C23 . . 124.6(8)
C26 C25 C24 . . 120.3(10)
C26 C25 H25 . . 119.8
C24 C25 H25 . . 119.8
C27 C26 C25 . . 117.7(9)
C27 C26 H26 . . 121.2
C25 C26 H26 . . 121.2
C28 C27 C26 . . 120.2(9)
C28 C27 H27 . . 119.9
C26 C27 H27 . . 119.9
N6 C28 C27 . . 121.1(9)
N6 C28 H28 . . 119.4
C27 C28 H28 . . 119.4
O4 C29 O5 . . 123.0(8)
O4 C29 C30 . . 121.8(7)
O5 C29 C30 . . 115.2(7)
C29 C30 C31 . . 114.3(6)
C29 C30 H30A . . 108.7
C31 C30 H30A . . 108.7
C29 C30 H30B . . 108.7
C31 C30 H30B . . 108.7
H30A C30 H30B . . 107.6
C32 C31 C30 . . 110.2(6)
C32 C31 H31A . . 109.6
C30 C31 H31A . . 109.6
C32 C31 H31B . . 109.6
C30 C31 H31B . . 109.6
H31A C31 H31B . . 108.1
C33 C32 C31 . . 117.0(6)
C33 C32 H32A . . 108.1
C31 C32 H32A . . 108.1
C33 C32 H32B . . 108.1
C31 C32 H32B . . 108.1
H32A C32 H32B . . 107.3
O6 C33 O3 . 5_766 123.2(7)
O6 C33 C32 . . 119.4(7)
O3 C33 C32 5_766 . 117.4(7)

loop_
_geom_bond_atom_site_label_1
_geom_bond_atom_site_label_2
_geom_bond_site_symmetry_2
_geom_bond_distance
Cu1 N3 . 1.967(6)
Cu1 N2 . 1.992(7)
Cu1 O3 . 2.027(5)
Cu1 N1 . 2.038(6)
Cu1 O1 . 2.198(5)
Cu2 O5 . 1.949(5)
Cu2 N4 . 1.970(6)
Cu2 N6 . 1.988(6)
Cu2 N5 . 2.029(6)
Cu2 O2 . 2.267(5)
Cl1 O8 . 1.421(6)
Cl1 O10 . 1.421(6)
Cl1 O7 . 1.443(6)
Cl1 O9 . 1.448(6)
Cl2 O14 . 1.324(17)
Cl2 O12 . 1.37(2)
Cl2 O15 . 1.368(12)
Cl2 O11 . 1.37(2)
Cl2 O17 . 1.37(2)
Cl2 O13 . 1.405(19)
Cl2 O18 . 1.424(16)
Cl2 O16 . 1.53(3)
O1 H1A . 0.8816
O1 H1B . 0.882
O2 H2A . 0.9081
O2 H2B . 0.9076
O3 C33 5_766 1.282(9)
O4 C29 . 1.222(9)
O5 C29 . 1.292(8)
O6 C33 . 1.230(9)
O11 O15 . 1.30(2)
O11 O12 . 1.59(3)
O11 O18 . 1.81(3)
O12 O13 . 1.27(2)
O13 O14 . 1.51(2)
O14 O16 . 1.45(3)
O14 O17 . 1.49(2)
O15 O16 . 1.33(3)
O17 O18 . 1.25(2)
O19 H19A . 0.8701
O19 H19B . 0.87
O20 H20A . 0.79(9)
O20 H20B . 0.88(9)
N1 C12 . 1.476(10)
N1 C13 . 1.507(9)
N1 C6 . 1.516(10)
N2 C8 . 1.305(10)
N2 C7 . 1.326(10)
N3 C5 . 1.325(9)
N3 C1 . 1.380(10)
N4 C22 . 1.349(10)
N4 C18 . 1.360(11)
N5 C23 . 1.481(9)
N5 C17 . 1.497(9)
N5 C16 . 1.502(8)
N6 C24 . 1.335(9)
N6 C28 . 1.339(9)
C1 C2 . 1.362(11)
C1 H1 . 0.95
C2 C3 . 1.351(12)
C2 H2 . 0.95
C3 C4 . 1.385(12)
C3 H3 . 0.95
C4 C5 . 1.393(11)
C4 H4 . 0.95
C5 C6 . 1.485(11)
C6 H6A . 0.99
C6 H6B . 0.99
C7 C11 . 1.373(11)
C7 C12 . 1.486(11)
C8 C9 . 1.407(12)
C8 H8 . 0.95
C9 C10 . 1.348(13)
C9 H9 . 0.95
C10 C11 . 1.369(13)
C10 H10 . 0.95
C11 H11 . 0.95
C12 H12A . 0.99
C12 H12B . 0.99
C13 C14 . 1.494(10)
C13 H13A . 0.99
C13 H13B . 0.99
C14 C15 . 1.529(9)
C14 H14A . 0.99
C14 H14B . 0.99
C15 C16 . 1.501(10)
C15 H15A . 0.99
C15 H15B . 0.99
C16 H16A . 0.99
C16 H16B . 0.99
C17 C18 . 1.465(11)
C17 H17A . 0.99
C17 H17B . 0.99
C18 C19 . 1.388(12)
C19 C20 . 1.365(16)
C19 H19 . 0.95
C20 C21 . 1.379(16)
C20 H20 . 0.95
C21 C22 . 1.358(13)
C21 H21 . 0.95
C22 H22 . 0.95
C23 C24 . 1.472(11)
C23 H23A . 0.99
C23 H23B . 0.99
C24 C25 . 1.381(11)
C25 C26 . 1.378(13)
C25 H25 . 0.95
C26 C27 . 1.378(13)
C26 H26 . 0.95
C27 C28 . 1.369(11)
C27 H27 . 0.95
C28 H28 . 0.95
C29 C30 . 1.518(10)
C30 C31 . 1.531(9)
C30 H30A . 0.99
C30 H30B . 0.99
C31 C32 . 1.515(10)
C31 H31A . 0.99
C31 H31B . 0.99
C32 C33 . 1.508(10)
C32 H32A . 0.99
C32 H32B . 0.99
C33 O3 5_766 1.282(9)
